data_7243456
loop_
_publ_author_name
'Sendh, Jagajiban'
'Singh, Munendra Pal'
'Baruah, Jubaraj B.'

_publ_section_title
;
 5-[(Pyren-9-ylmethyl)amino]isophthalic acid with nitrogen containing
 heterocycles: stacking, N--H&#x22EF;\p interactions and photoluminescence
;
_journal_issue 39
_journal_name_full CrystEngComm
_journal_page_first 6952
_journal_page_last 6966
_journal_paper_doi 10.1039/D1CE01099A
_journal_volume 23
_journal_year 2021
_chemical_formula_sum 'C31 H26 N4 O4'
_chemical_formula_weight 518.56
_space_group_crystal_system triclinic
_space_group_IT_number 2
_space_group_name_Hall '-P 1'
_space_group_name_H-M_alt 'P -1'
_atom_sites_solution_hydrogens mixed
_audit_creation_method SHELXL-2014/7
_audit_update_record
;
2021-02-01 deposited with the CCDC.	2021-09-01 downloaded from the CCDC.
;
_cell_angle_alpha 112.558(2)
_cell_angle_beta 90.032(3)
_cell_angle_gamma 99.526(2)
_cell_formula_units_Z 2
_cell_length_a 7.9646(15)
_cell_length_b 12.144(2)
_cell_length_c 14.685(3)
_cell_measurement_reflns_used 4134
_cell_measurement_temperature 296(2)
_cell_measurement_theta_max 20.88
_cell_measurement_theta_min 2.60
_cell_volume 1290.4(4)
_computing_structure_refinement 'SHELXL-2014/7 (Sheldrick, 2014)'
_diffrn_ambient_temperature 296(2)
_diffrn_measured_fraction_theta_full 1.000
_diffrn_measured_fraction_theta_max 1.000
_diffrn_measurement_device_type 'Bruker APEX-II CCD'
_diffrn_measurement_method '\f and \w scans'
_diffrn_radiation_type MoK\a
_diffrn_radiation_wavelength 0.71073
_diffrn_reflns_av_R_equivalents 0.0553
_diffrn_reflns_av_unetI/netI 0.0327
_diffrn_reflns_Laue_measured_fraction_full 1.000
_diffrn_reflns_Laue_measured_fraction_max 1.000
_diffrn_reflns_limit_h_max 9
_diffrn_reflns_limit_h_min -9
_diffrn_reflns_limit_k_max 14
_diffrn_reflns_limit_k_min -14
_diffrn_reflns_limit_l_max 17
_diffrn_reflns_limit_l_min -17
_diffrn_reflns_number 35583
_diffrn_reflns_point_group_measured_fraction_full 1.000
_diffrn_reflns_point_group_measured_fraction_max 1.000
_diffrn_reflns_theta_full 25.045
_diffrn_reflns_theta_max 25.045
_diffrn_reflns_theta_min 1.505
_exptl_absorpt_coefficient_mu 0.090
_exptl_absorpt_correction_T_max 0.982
_exptl_absorpt_correction_T_min 0.973
_exptl_absorpt_correction_type multi-scan
_exptl_absorpt_process_details multi-scan
_exptl_crystal_colour yellow
_exptl_crystal_density_diffrn 1.335
_exptl_crystal_description block
_exptl_crystal_F_000 544
_exptl_crystal_size_max 0.30
_exptl_crystal_size_mid 0.26
_exptl_crystal_size_min 0.20
_refine_diff_density_max 0.265
_refine_diff_density_min -0.184
_refine_diff_density_rms 0.038
_refine_ls_extinction_method none
_refine_ls_goodness_of_fit_ref 1.029
_refine_ls_hydrogen_treatment mixed
_refine_ls_matrix_type full
_refine_ls_number_parameters 370
_refine_ls_number_reflns 4573
_refine_ls_number_restraints 1
_refine_ls_restrained_S_all 1.029
_refine_ls_R_factor_all 0.0876
_refine_ls_R_factor_gt 0.0543
_refine_ls_shift/su_max 0.000
_refine_ls_shift/su_mean 0.000
_refine_ls_structure_factor_coef Fsqd
_refine_ls_weighting_details 'w=1/[\s^2^(Fo^2^)+(0.1000P)^2^+0.0642P] where P=(Fo^2^+2Fc^2^)/3'
_refine_ls_weighting_scheme calc
_refine_ls_wR_factor_gt 0.1512
_refine_ls_wR_factor_ref 0.1745
_reflns_Friedel_coverage 0.000
_reflns_number_gt 2961
_reflns_number_total 4573
_reflns_threshold_expression 'I > 2\s(I)'
_cod_data_source_file d1ce01099a2.cif
_cod_data_source_block H2LDMPA
_cod_depositor_comments 'Adding full bibliography for 7243455--7243460.cif.'
_cod_database_code 7243456
_shelx_shelxl_version_number 2014/7
_shelx_space_group_comment
;
The symmetry employed for this shelxl refinement is uniquely defined
by the following loop, which should always be used as a source of
symmetry information in preference to the above space-group names.
They are only intended as comments.
;

loop_
_space_group_symop_operation_xyz
'x, y, z'
'-x, -y, -z'

loop_
_atom_site_label
_atom_site_type_symbol
_atom_site_fract_x
_atom_site_fract_y
_atom_site_fract_z
_atom_site_U_iso_or_equiv
_atom_site_adp_type
_atom_site_occupancy
_atom_site_site_symmetry_order
_atom_site_calc_flag
_atom_site_refinement_flags_posn
_atom_site_refinement_flags_adp
_atom_site_refinement_flags_occupancy
_atom_site_disorder_assembly
_atom_site_disorder_group
O4 O 0.6626(2) 0.44552(14) 0.92570(12) 0.0623(5) Uani 1 1 d . . . . .
O1 O 0.6589(2) 0.03653(14) 0.92697(13) 0.0637(5) Uani 1 1 d D . . . .
O2 O 0.5028(3) -0.12327(14) 0.80916(13) 0.0776(6) Uani 1 1 d . . . . .
N3 N 0.7342(2) 0.88545(14) 0.01079(13) 0.0495(5) Uani 1 1 d . . . . .
N4 N 0.7445(2) 0.68680(15) 0.00521(13) 0.0478(5) Uani 1 1 d . . . . .
O3 O 0.5098(3) 0.45981(14) 0.80610(14) 0.0873(7) Uani 1 1 d . . . . .
N2 N 0.5600(3) 0.71591(19) -0.10012(16) 0.0635(6) Uani 1 1 d . . . . .
N1 N 0.2980(3) 0.03345(17) 0.56711(15) 0.0669(6) Uani 1 1 d . . . . .
H1 H 0.2478 -0.0409 0.5475 0.080 Uiso 1 1 calc R U . . .
C7 C 0.5759(3) 0.19238(18) 0.84285(16) 0.0456(5) Uani 1 1 d . . . . .
H7 H 0.6418 0.2270 0.9026 0.055 Uiso 1 1 calc R U . . .
C2 C 0.5243(3) 0.06690(18) 0.79707(16) 0.0449(5) Uani 1 1 d . . . . .
C31 C 0.6821(3) 0.76364(18) -0.02707(16) 0.0462(5) Uani 1 1 d . . . . .
C6 C 0.5267(3) 0.26431(18) 0.79729(16) 0.0449(5) Uani 1 1 d . . . . .
C5 C 0.4331(3) 0.21210(18) 0.70628(16) 0.0496(6) Uani 1 1 d . . . . .
H5 H 0.4008 0.2616 0.6768 0.060 Uiso 1 1 calc R U . . .
C1 C 0.5617(3) -0.01572(19) 0.84452(18) 0.0506(6) Uani 1 1 d . . . . .
C29 C 0.8518(3) 0.93218(19) 0.08741(17) 0.0524(6) Uani 1 1 d . . . . .
C8 C 0.5652(3) 0.39901(19) 0.84338(17) 0.0501(6) Uani 1 1 d . . . . .
C10 C 0.1401(3) 0.16759(19) 0.51937(16) 0.0498(6) Uani 1 1 d . . . . .
C15 C 0.1135(3) 0.22841(19) 0.45692(17) 0.0526(6) Uani 1 1 d . . . . .
C3 C 0.4320(3) 0.01546(18) 0.70671(17) 0.0493(6) Uani 1 1 d . . . . .
H3 H 0.3991 -0.0683 0.6772 0.059 Uiso 1 1 calc R U . . .
C4 C 0.3873(3) 0.08682(19) 0.65878(17) 0.0507(6) Uani 1 1 d . . . . .
C27 C 0.8628(3) 0.7359(2) 0.08190(17) 0.0520(6) Uani 1 1 d . . . . .
C28 C 0.9172(3) 0.8591(2) 0.12507(18) 0.0565(6) Uani 1 1 d . . . . .
H28 H 0.9971 0.8927 0.1790 0.068 Uiso 1 1 calc R U . . .
C14 C -0.0313(3) 0.28580(19) 0.46750(18) 0.0565(6) Uani 1 1 d . . . . .
C23 C -0.0665(3) 0.34146(19) 0.4019(2) 0.0612(7) Uani 1 1 d . . . . .
C11 C 0.0312(3) 0.1713(2) 0.59277(18) 0.0613(7) Uani 1 1 d . . . . .
H11 H 0.0505 0.1328 0.6346 0.074 Uiso 1 1 calc R U . . .
C13 C -0.1427(3) 0.2862(2) 0.54336(19) 0.0590(6) Uani 1 1 d . . . . .
C9 C 0.2856(3) 0.0972(2) 0.50297(18) 0.0605(7) Uani 1 1 d . . . . .
H9A H 0.2733 0.0389 0.4351 0.073 Uiso 1 1 calc R U . . .
H9B H 0.3920 0.1533 0.5113 0.073 Uiso 1 1 calc R U . . .
C16 C 0.2263(3) 0.2348(2) 0.38250(18) 0.0626(7) Uani 1 1 d . . . . .
H16 H 0.3225 0.1987 0.3751 0.075 Uiso 1 1 calc R U . . .
C12 C -0.1068(3) 0.2311(2) 0.60606(19) 0.0646(7) Uani 1 1 d . . . . .
H12 H -0.1759 0.2340 0.6577 0.078 Uiso 1 1 calc R U . . .
C30 C 0.9058(4) 1.0676(2) 0.1304(2) 0.0688(7) Uani 1 1 d . . . . .
H30C H 0.9033 1.0976 0.0788 0.103 Uiso 1 1 calc R U . . .
H30A H 1.0195 1.0886 0.1609 0.103 Uiso 1 1 calc R U . . .
H30B H 0.8290 1.1033 0.1790 0.103 Uiso 1 1 calc R U . . .
C18 C 0.0461(4) 0.3445(2) 0.3285(2) 0.0730(8) Uani 1 1 d . . . . .
C22 C -0.2174(4) 0.3925(2) 0.4097(3) 0.0799(9) Uani 1 1 d . . . . .
C26 C 0.9290(4) 0.6492(2) 0.1171(2) 0.0743(8) Uani 1 1 d . . . . .
H26B H 0.9440 0.5784 0.0612 0.112 Uiso 1 1 calc R U . . .
H26A H 0.8487 0.6263 0.1582 0.112 Uiso 1 1 calc R U . . .
H6C H 1.0365 0.6876 0.1543 0.112 Uiso 1 1 calc R U . . .
C17 C 0.1967(4) 0.2918(2) 0.3227(2) 0.0713(8) Uani 1 1 d . . . . .
H17 H 0.2752 0.2971 0.2770 0.086 Uiso 1 1 calc R U . . .
C25 C -0.2886(4) 0.3430(2) 0.5504(2) 0.0790(8) Uani 1 1 d . . . . .
H25 H -0.3607 0.3463 0.6009 0.095 Uiso 1 1 calc R U . . .
C24 C -0.3243(4) 0.3915(3) 0.4861(3) 0.0914(10) Uani 1 1 d . . . . .
H24 H -0.4223 0.4254 0.4920 0.110 Uiso 1 1 calc R U . . .
C19 C 0.0071(5) 0.3973(3) 0.2635(3) 0.0981(11) Uani 1 1 d . . . . .
H19 H 0.0809 0.4005 0.2151 0.118 Uiso 1 1 calc R U . . .
C20 C -0.1414(6) 0.4447(3) 0.2709(3) 0.1123(14) Uani 1 1 d . . . . .
H20 H -0.1667 0.4783 0.2265 0.135 Uiso 1 1 calc R U . . .
C21 C -0.2519(6) 0.4435(3) 0.3422(3) 0.1048(13) Uani 1 1 d . . . . .
H21 H -0.3502 0.4765 0.3458 0.126 Uiso 1 1 calc R U . . .
H4 H 0.691(4) 0.535(3) 0.950(2) 0.096(9) Uiso 1 1 d . . . . .
H1A H 0.670(4) -0.017(2) 0.953(2) 0.114(12) Uiso 1 1 d D . . . .
H2B H 0.522(3) 0.764(2) -0.1254(18) 0.063(7) Uiso 1 1 d . . . . .
H2A H 0.527(3) 0.634(2) -0.1298(18) 0.064(7) Uiso 1 1 d . . . . .

loop_
_atom_site_aniso_label
_atom_site_aniso_U_11
_atom_site_aniso_U_22
_atom_site_aniso_U_33
_atom_site_aniso_U_23
_atom_site_aniso_U_13
_atom_site_aniso_U_12
O4 0.0829(12) 0.0403(9) 0.0593(11) 0.0162(8) -0.0229(9) 0.0072(8)
O1 0.0821(12) 0.0473(9) 0.0656(11) 0.0289(9) -0.0202(10) 0.0052(8)
O2 0.1171(16) 0.0411(9) 0.0752(12) 0.0265(9) -0.0282(11) 0.0063(9)
N3 0.0593(12) 0.0368(9) 0.0497(11) 0.0157(8) -0.0038(10) 0.0040(8)
N4 0.0572(11) 0.0411(9) 0.0466(11) 0.0188(8) -0.0053(9) 0.0087(8)
O3 0.1381(18) 0.0401(9) 0.0786(13) 0.0197(9) -0.0486(12) 0.0108(10)
N2 0.0871(16) 0.0365(11) 0.0656(14) 0.0217(10) -0.0295(12) 0.0032(10)
N1 0.0937(16) 0.0422(10) 0.0586(13) 0.0157(9) -0.0273(12) 0.0053(10)
C7 0.0526(13) 0.0420(11) 0.0452(13) 0.0194(10) -0.0022(10) 0.0110(10)
C2 0.0505(13) 0.0410(11) 0.0482(13) 0.0213(10) 0.0034(11) 0.0119(10)
C31 0.0566(14) 0.0367(11) 0.0470(13) 0.0190(10) -0.0005(11) 0.0059(10)
C6 0.0502(13) 0.0396(11) 0.0464(13) 0.0183(10) -0.0015(10) 0.0080(10)
C5 0.0606(14) 0.0408(11) 0.0497(13) 0.0198(10) -0.0077(11) 0.0095(10)
C1 0.0598(15) 0.0426(12) 0.0557(15) 0.0242(11) 0.0002(12) 0.0141(11)
C29 0.0531(14) 0.0476(12) 0.0509(14) 0.0154(11) 0.0022(12) 0.0030(11)
C8 0.0616(15) 0.0403(11) 0.0521(14) 0.0214(11) -0.0066(12) 0.0105(10)
C10 0.0557(14) 0.0449(12) 0.0435(13) 0.0131(10) -0.0110(11) 0.0049(10)
C15 0.0631(15) 0.0421(12) 0.0451(13) 0.0117(10) -0.0124(12) 0.0025(11)
C3 0.0599(14) 0.0366(11) 0.0532(14) 0.0180(10) -0.0024(11) 0.0126(10)
C4 0.0591(14) 0.0428(11) 0.0497(14) 0.0174(10) -0.0064(11) 0.0096(10)
C27 0.0565(14) 0.0540(13) 0.0472(14) 0.0208(11) -0.0020(11) 0.0118(11)
C28 0.0578(15) 0.0545(14) 0.0524(15) 0.0179(12) -0.0122(12) 0.0039(11)
C14 0.0636(16) 0.0374(11) 0.0573(15) 0.0090(11) -0.0176(13) 0.0024(11)
C23 0.0726(17) 0.0386(12) 0.0653(17) 0.0165(12) -0.0243(14) 0.0000(12)
C11 0.0707(17) 0.0580(14) 0.0503(15) 0.0185(12) -0.0084(13) 0.0048(13)
C13 0.0574(15) 0.0468(13) 0.0594(16) 0.0079(12) -0.0068(13) 0.0049(11)
C9 0.0747(17) 0.0564(13) 0.0472(14) 0.0162(11) -0.0086(13) 0.0130(13)
C16 0.0672(17) 0.0655(15) 0.0522(15) 0.0224(13) -0.0045(13) 0.0055(13)
C12 0.0676(17) 0.0650(15) 0.0526(16) 0.0153(13) 0.0005(13) 0.0077(13)
C30 0.0762(18) 0.0467(13) 0.0699(18) 0.0132(12) -0.0116(14) -0.0023(12)
C18 0.098(2) 0.0499(14) 0.0671(19) 0.0256(13) -0.0295(17) -0.0049(14)
C22 0.086(2) 0.0478(14) 0.100(2) 0.0233(15) -0.0345(19) 0.0076(14)
C26 0.086(2) 0.0663(16) 0.0750(19) 0.0305(14) -0.0219(15) 0.0173(14)
C17 0.083(2) 0.0722(17) 0.0596(17) 0.0324(14) -0.0068(14) -0.0008(15)
C25 0.0671(19) 0.0657(17) 0.091(2) 0.0159(16) -0.0037(16) 0.0125(14)
C24 0.077(2) 0.0670(18) 0.120(3) 0.0222(19) -0.015(2) 0.0201(16)
C19 0.133(3) 0.0745(19) 0.092(2) 0.0488(18) -0.036(2) -0.007(2)
C20 0.149(4) 0.077(2) 0.127(3) 0.062(2) -0.052(3) 0.008(2)
C21 0.121(3) 0.0673(19) 0.130(3) 0.044(2) -0.047(3) 0.013(2)

loop_
_atom_type_symbol
_atom_type_description
_atom_type_scat_dispersion_real
_atom_type_scat_dispersion_imag
_atom_type_scat_source
C C 0.0033 0.0016 'International Tables Vol C Tables 4.2.6.8 and 6.1.1.4'
H H 0.0000 0.0000 'International Tables Vol C Tables 4.2.6.8 and 6.1.1.4'
N N 0.0061 0.0033 'International Tables Vol C Tables 4.2.6.8 and 6.1.1.4'
O O 0.0106 0.0060 'International Tables Vol C Tables 4.2.6.8 and 6.1.1.4'

loop_
_geom_angle_atom_site_label_1
_geom_angle_atom_site_label_2
_geom_angle_atom_site_label_3
_geom_angle
_geom_angle_site_symmetry_1
_geom_angle_site_symmetry_3
_geom_angle_publ_flag
C8 O4 H4 111.6(17) . . ?
C1 O1 H1A 110(2) . . ?
C29 N3 C31 117.02(18) . . ?
C27 N4 C31 117.33(18) . . ?
C31 N2 H2B 119.2(15) . . ?
C31 N2 H2A 119.9(15) . . ?
H2B N2 H2A 120(2) . . ?
C4 N1 C9 122.82(19) . . ?
C4 N1 H1 118.6 . . ?
C9 N1 H1 118.6 . . ?
C6 C7 C2 118.5(2) . . ?
C6 C7 H7 120.7 . . ?
C2 C7 H7 120.7 . . ?
C3 C2 C7 120.63(19) . . ?
C3 C2 C1 117.60(18) . . ?
C7 C2 C1 121.7(2) . . ?
N2 C31 N4 117.50(18) . . ?
N2 C31 N3 118.03(19) . . ?
N4 C31 N3 124.5(2) . . ?
C7 C6 C5 120.63(19) . . ?
C7 C6 C8 122.5(2) . . ?
C5 C6 C8 116.79(19) . . ?
C6 C5 C4 120.8(2) . . ?
C6 C5 H5 119.6 . . ?
C4 C5 H5 119.6 . . ?
O2 C1 O1 123.2(2) . . ?
O2 C1 C2 121.5(2) . . ?
O1 C1 C2 115.23(18) . . ?
N3 C29 C28 121.2(2) . . ?
N3 C29 C30 116.6(2) . . ?
C28 C29 C30 122.1(2) . . ?
O3 C8 O4 123.2(2) . . ?
O3 C8 C6 121.4(2) . . ?
O4 C8 C6 115.44(19) . . ?
C11 C10 C15 119.3(2) . . ?
C11 C10 C9 121.1(2) . . ?
C15 C10 C9 119.6(2) . . ?
C10 C15 C14 119.2(2) . . ?
C10 C15 C16 122.8(2) . . ?
C14 C15 C16 117.9(2) . . ?
C2 C3 C4 121.16(19) . . ?
C2 C3 H3 119.4 . . ?
C4 C3 H3 119.4 . . ?
N1 C4 C5 121.52(19) . . ?
N1 C4 C3 120.36(19) . . ?
C5 C4 C3 118.1(2) . . ?
N4 C27 C28 120.8(2) . . ?
N4 C27 C26 116.4(2) . . ?
C28 C27 C26 122.8(2) . . ?
C27 C28 C29 119.1(2) . . ?
C27 C28 H28 120.4 . . ?
C29 C28 H28 120.4 . . ?
C23 C14 C15 120.4(3) . . ?
C23 C14 C13 119.8(2) . . ?
C15 C14 C13 119.8(2) . . ?
C18 C23 C14 120.1(2) . . ?
C18 C23 C22 120.1(3) . . ?
C14 C23 C22 119.8(3) . . ?
C10 C11 C12 121.8(2) . . ?
C10 C11 H11 119.1 . . ?
C12 C11 H11 119.1 . . ?
C12 C13 C14 119.0(2) . . ?
C12 C13 C25 122.9(3) . . ?
C14 C13 C25 118.1(3) . . ?
N1 C9 C10 115.7(2) . . ?
N1 C9 H9A 108.4 . . ?
C10 C9 H9A 108.4 . . ?
N1 C9 H9B 108.4 . . ?
C10 C9 H9B 108.4 . . ?
H9A C9 H9B 107.4 . . ?
C17 C16 C15 121.7(3) . . ?
C17 C16 H16 119.1 . . ?
C15 C16 H16 119.1 . . ?
C13 C12 C11 120.7(3) . . ?
C13 C12 H12 119.6 . . ?
C11 C12 H12 119.6 . . ?
C29 C30 H30C 109.5 . . ?
C29 C30 H30A 109.5 . . ?
H30C C30 H30A 109.5 . . ?
C29 C30 H30B 109.5 . . ?
H30C C30 H30B 109.5 . . ?
H30A C30 H30B 109.5 . . ?
C19 C18 C23 119.2(3) . . ?
C19 C18 C17 122.3(3) . . ?
C23 C18 C17 118.5(2) . . ?
C21 C22 C24 122.8(3) . . ?
C21 C22 C23 118.7(4) . . ?
C24 C22 C23 118.6(3) . . ?
C27 C26 H26B 109.5 . . ?
C27 C26 H26A 109.5 . . ?
H26B C26 H26A 109.5 . . ?
C27 C26 H6C 109.5 . . ?
H26B C26 H6C 109.5 . . ?
H26A C26 H6C 109.5 . . ?
C16 C17 C18 121.2(3) . . ?
C16 C17 H17 119.4 . . ?
C18 C17 H17 119.4 . . ?
C24 C25 C13 121.7(3) . . ?
C24 C25 H25 119.1 . . ?
C13 C25 H25 119.1 . . ?
C25 C24 C22 121.9(3) . . ?
C25 C24 H24 119.1 . . ?
C22 C24 H24 119.1 . . ?
C20 C19 C18 120.1(4) . . ?
C20 C19 H19 120.0 . . ?
C18 C19 H19 120.0 . . ?
C21 C20 C19 121.7(3) . . ?
C21 C20 H20 119.2 . . ?
C19 C20 H20 119.2 . . ?
C20 C21 C22 120.3(4) . . ?
C20 C21 H21 119.8 . . ?
C22 C21 H21 119.8 . . ?

loop_
_geom_bond_atom_site_label_1
_geom_bond_atom_site_label_2
_geom_bond_distance
_geom_bond_site_symmetry_2
_geom_bond_publ_flag
O4 C8 1.308(3) . ?
O4 H4 0.99(3) . ?
O1 C1 1.310(3) . ?
O1 H1A 0.890(18) . ?
O2 C1 1.213(3) . ?
N3 C29 1.341(3) . ?
N3 C31 1.355(3) . ?
N4 C27 1.345(3) . ?
N4 C31 1.355(3) . ?
O3 C8 1.207(2) . ?
N2 C31 1.330(3) . ?
N2 H2B 0.89(3) . ?
N2 H2A 0.91(3) . ?
N1 C4 1.384(3) . ?
N1 C9 1.443(3) . ?
N1 H1 0.8600 . ?
C7 C6 1.388(3) . ?
C7 C2 1.396(3) . ?
C7 H7 0.9300 . ?
C2 C3 1.379(3) . ?
C2 C1 1.489(3) . ?
C6 C5 1.391(3) . ?
C6 C8 1.487(3) . ?
C5 C4 1.391(3) . ?
C5 H5 0.9300 . ?
C29 C28 1.376(3) . ?
C29 C30 1.503(3) . ?
C10 C11 1.376(3) . ?
C10 C15 1.415(3) . ?
C10 C9 1.516(3) . ?
C15 C14 1.423(3) . ?
C15 C16 1.432(3) . ?
C3 C4 1.394(3) . ?
C3 H3 0.9300 . ?
C27 C28 1.373(3) . ?
C27 C26 1.500(3) . ?
C28 H28 0.9300 . ?
C14 C23 1.422(3) . ?
C14 C13 1.424(4) . ?
C23 C18 1.411(4) . ?
C23 C22 1.427(4) . ?
C11 C12 1.388(4) . ?
C11 H11 0.9300 . ?
C13 C12 1.384(4) . ?
C13 C25 1.430(4) . ?
C9 H9A 0.9700 . ?
C9 H9B 0.9700 . ?
C16 C17 1.351(3) . ?
C16 H16 0.9300 . ?
C12 H12 0.9300 . ?
C30 H30C 0.9600 . ?
C30 H30A 0.9600 . ?
C30 H30B 0.9600 . ?
C18 C19 1.397(4) . ?
C18 C17 1.438(4) . ?
C22 C21 1.403(5) . ?
C22 C24 1.412(5) . ?
C26 H26B 0.9600 . ?
C26 H26A 0.9600 . ?
C26 H6C 0.9600 . ?
C17 H17 0.9300 . ?
C25 C24 1.343(4) . ?
C25 H25 0.9300 . ?
C24 H24 0.9300 . ?
C19 C20 1.386(6) . ?
C19 H19 0.9300 . ?
C20 C21 1.370(5) . ?
C20 H20 0.9300 . ?
C21 H21 0.9300 . ?
